data_1570883
loop_
_publ_author_name
'Liao, Qiuyan'
'Li, Aisen'
'Huang, Arui'
'Wang, Jiaqiang'
'Chang, Kai'
'Li, Hehua'
'Yao, Pengfei'
'Zhong, Cheng'
'Xie, Peidong'
'Wang, Jinfeng'
'Li, Zhen'
'Li, Qianqian'

_publ_section_title
;
 Controllable &#x3c0;-&#x3c0; coupling of intramolecular dimer models in
 aggregated states.
;
_journal_issue 12
_journal_name_full 'Chemical science'
_journal_page_first 4364
_journal_page_last 4373
_journal_paper_doi 10.1039/d3sc05533g
_journal_volume 15
_journal_year 2024
_chemical_formula_moiety 'C43 H42 O'
_chemical_formula_sum 'C43 H42 O'
_chemical_formula_weight 574.76
_space_group_crystal_system triclinic
_space_group_IT_number 2
_space_group_name_Hall '-P 1'
_space_group_name_H-M_alt 'P -1'
_atom_sites_solution_hydrogens geom
_atom_sites_solution_primary direct
_audit_creation_date 2019-12-10
_audit_creation_method
;
Olex2 1.2
(compiled 2018.05.29 svn.r3508 for OlexSys, GUI svn.r5506)
;
_audit_update_record
;
2022-06-20 deposited with the CCDC.	2024-02-01 downloaded from the CCDC.
;
_cell_angle_alpha 66.933(3)
_cell_angle_beta 81.559(3)
_cell_angle_gamma 75.738(3)
_cell_formula_units_Z 2
_cell_length_a 9.3608(17)
_cell_length_b 14.084(3)
_cell_length_c 14.199(3)
_cell_measurement_reflns_used 3712
_cell_measurement_temperature 297(2)
_cell_measurement_theta_max 26.939
_cell_measurement_theta_min 2.514
_cell_volume 1666.6(6)
_computing_cell_refinement 'SAINT v7.68A (Bruker, 2009)'
_computing_data_reduction 'SAINT v7.68A (Bruker, 2009)'
_computing_molecular_graphics 'Olex2 (Dolomanov et al., 2009)'
_computing_publication_material 'Olex2 (Dolomanov et al., 2009)'
_computing_structure_refinement 'ShelXL (Sheldrick, 2015)'
_computing_structure_solution 'ShelXS (Sheldrick, 2008)'
_diffrn_ambient_temperature 297(2)
_diffrn_measured_fraction_theta_full 0.990
_diffrn_measured_fraction_theta_max 0.986
_diffrn_measurement_device_type 'Bruker APEX-II CCD'
_diffrn_measurement_method '\f and \w scans'
_diffrn_radiation_monochromator graphite
_diffrn_radiation_type MoK\a
_diffrn_radiation_wavelength 0.71073
_diffrn_reflns_av_R_equivalents 0.0218
_diffrn_reflns_av_unetI/netI 0.0382
_diffrn_reflns_Laue_measured_fraction_full 0.990
_diffrn_reflns_Laue_measured_fraction_max 0.986
_diffrn_reflns_limit_h_max 11
_diffrn_reflns_limit_h_min -8
_diffrn_reflns_limit_k_max 17
_diffrn_reflns_limit_k_min -18
_diffrn_reflns_limit_l_max 18
_diffrn_reflns_limit_l_min -18
_diffrn_reflns_number 14017
_diffrn_reflns_point_group_measured_fraction_full 0.990
_diffrn_reflns_point_group_measured_fraction_max 0.986
_diffrn_reflns_theta_full 25.242
_diffrn_reflns_theta_max 27.170
_diffrn_reflns_theta_min 1.561
_diffrn_standards_number 0
_exptl_absorpt_coefficient_mu 0.066
_exptl_absorpt_correction_T_max 0.7455
_exptl_absorpt_correction_T_min 0.6779
_exptl_absorpt_correction_type multi-scan
_exptl_absorpt_process_details
'SADABS-2008/1 (Bruker,2008) was used for absorption correction. wR2(int) was 0.0526 before and 0.0400 after correction. The Ratio of minimum to maximum transmission is 0.9093. The \l/2 correction factor is 0.0015.'
_exptl_crystal_colour colourless
_exptl_crystal_colour_primary colourless
_exptl_crystal_density_diffrn 1.145
_exptl_crystal_description block
_exptl_crystal_F_000 616
_exptl_crystal_size_max 0.2
_exptl_crystal_size_mid 0.15
_exptl_crystal_size_min 0.15
_refine_diff_density_max 0.548
_refine_diff_density_min -0.343
_refine_diff_density_rms 0.047
_refine_ls_extinction_method none
_refine_ls_goodness_of_fit_ref 1.072
_refine_ls_hydrogen_treatment constr
_refine_ls_matrix_type full
_refine_ls_number_parameters 405
_refine_ls_number_reflns 7284
_refine_ls_number_restraints 1159
_refine_ls_restrained_S_all 1.171
_refine_ls_R_factor_all 0.0964
_refine_ls_R_factor_gt 0.0651
_refine_ls_shift/su_max 0.000
_refine_ls_shift/su_mean 0.000
_refine_ls_structure_factor_coef Fsqd
_refine_ls_weighting_details 'w=1/[\s^2^(Fo^2^)+(0.1122P)^2^+0.4491P] where P=(Fo^2^+2Fc^2^)/3'
_refine_ls_weighting_scheme calc
_refine_ls_wR_factor_gt 0.1890
_refine_ls_wR_factor_ref 0.2188
_reflns_Friedel_coverage 0.000
_reflns_number_gt 4855
_reflns_number_total 7284
_reflns_threshold_expression 'I > 2\s(I)'
_cod_data_source_file d3sc05533g4.cif
_cod_data_source_block mo_191118b_0m
_cod_depositor_comments 'Adding full bibliography for 1570870--1570891.cif.'
_cod_original_cell_volume 1666.6(5)
_cod_database_code 1570883
_shelx_shelxl_version_number 2014/7
_shelx_space_group_comment
;
The symmetry employed for this shelxl refinement is uniquely defined
by the following loop, which should always be used as a source of
symmetry information in preference to the above space-group names.
They are only intended as comments.
;
_shelx_estimated_absorpt_t_max 0.990
_shelx_estimated_absorpt_t_min 0.987
_olex2_refinement_description
;
1. Fixed Uiso
 At 1.2 times of:
  All C(H) groups
 At 1.5 times of:
  All C(H,H,H) groups
2. Rigid bond restraints
 C36, C37
 with sigma for 1-2 distances of 0.01 and sigma for 1-3 distances of 0.01
3. Uiso/Uaniso restraints and constraints
C1 \\sim C2 \\sim C3 \\sim C4 \\sim C5 \\sim C6 \\sim C7 \\sim C8 \\sim C9
\\sim C10 \\sim C11 \\sim C12 \\sim C13 \\sim C14 \\sim C15 \\sim C16 \\sim C17
\\sim C18 \\sim C19 \\sim C20 \\sim C21 \\sim C22 \\sim C23 \\sim C24 \\sim C25
\\sim C26 \\sim C27 \\sim C28 \\sim C29 \\sim C30 \\sim C31 \\sim C32 \\sim C33
\\sim C34 \\sim C35 \\sim C36 \\sim C37 \\sim C38 \\sim C39 \\sim C40 \\sim C41
\\sim C42 \\sim C43: within 3.8A with sigma of 0.01 and sigma for terminal
atoms of 0.02
4.a Aromatic/amide H refined with riding coordinates:
 C3(H3), C5(H5), C9(H9), C11(H11), C15(H15), C16(H16), C17(H17), C20(H20),
 C21(H21), C22(H22), C23(H23), C25(H25), C26(H26), C27(H27), C30(H30), C31(H31),
  C32(H32), C33(H33)
4.b Idealised Me refined as rotating group:
 C34(H34A,H34B,H34C), C35(H35A,H35B,H35C), C37(H37C,H37B,H37A), C38(H38A,H38B,
 H38C), C39(H39B,H39C,H39A), C41(H41A,H41B,H41C), C42(H42C,H42A,H42B), C43(H43A,
 H43C,H43B)
;
_olex2_submission_special_instructions 'No special instructions were received'

loop_
_space_group_symop_operation_xyz
'x, y, z'
'-x, -y, -z'

loop_
_atom_site_label
_atom_site_type_symbol
_atom_site_fract_x
_atom_site_fract_y
_atom_site_fract_z
_atom_site_U_iso_or_equiv
_atom_site_adp_type
_atom_site_occupancy
_atom_site_site_symmetry_order
_atom_site_calc_flag
_atom_site_refinement_flags_posn
_atom_site_refinement_flags_adp
_atom_site_refinement_flags_occupancy
_atom_site_disorder_assembly
_atom_site_disorder_group
C1 C 0.1430(2) 0.16299(15) 0.24872(14) 0.0352(4) Uani 1 1 d . U . . .
O1 O 0.01155(15) 0.23549(11) 0.23891(11) 0.0435(4) Uani 1 1 d . . . . .
C2 C 0.2367(2) 0.16493(16) 0.31607(14) 0.0377(4) Uani 1 1 d . U . . .
C3 C 0.3709(2) 0.09438(17) 0.33145(15) 0.0424(5) Uani 1 1 d . U . . .
H3 H 0.4340 0.0948 0.3761 0.051 Uiso 1 1 calc R . . . .
C4 C 0.4150(2) 0.02250(17) 0.28228(15) 0.0408(5) Uani 1 1 d . U . . .
C5 C 0.3188(2) 0.02532(16) 0.21523(14) 0.0377(4) Uani 1 1 d . U . . .
H5 H 0.3466 -0.0216 0.1813 0.045 Uiso 1 1 calc R . . . .
C6 C 0.1818(2) 0.09537(15) 0.19610(14) 0.0328(4) Uani 1 1 d . U . . .
C7 C 0.0815(2) 0.09781(15) 0.11872(14) 0.0334(4) Uani 1 1 d . U . . .
C8 C -0.0607(2) 0.18113(14) 0.11352(14) 0.0331(4) Uani 1 1 d . U . . .
C9 C -0.1718(2) 0.19808(15) 0.04880(15) 0.0381(4) Uani 1 1 d . U . . .
H9 H -0.1560 0.1588 0.0073 0.046 Uiso 1 1 calc R . . . .
C10 C -0.3037(2) 0.27026(15) 0.04368(16) 0.0415(5) Uani 1 1 d . U . . .
C11 C -0.3250(2) 0.32771(16) 0.10725(17) 0.0439(5) Uani 1 1 d . U . . .
H11 H -0.4131 0.3764 0.1056 0.053 Uiso 1 1 calc R . . . .
C12 C -0.2195(2) 0.31460(15) 0.17266(15) 0.0378(4) Uani 1 1 d . U . . .
C13 C -0.0876(2) 0.24182(15) 0.17340(14) 0.0346(4) Uani 1 1 d . U . . .
C14 C -0.2482(2) 0.37511(16) 0.24198(16) 0.0403(5) Uani 1 1 d . U . . .
C15 C -0.3467(3) 0.3510(2) 0.32379(18) 0.0530(5) Uani 1 1 d . U . . .
H15 H -0.3929 0.2954 0.3367 0.064 Uiso 1 1 calc R . . . .
C16 C -0.3811(3) 0.4076(2) 0.3897(2) 0.0656(7) Uani 1 1 d . U . . .
H16 H -0.4479 0.3886 0.4457 0.079 Uiso 1 1 calc R . . . .
C17 C -0.3162(3) 0.4900(2) 0.3712(2) 0.0636(7) Uani 1 1 d . U . . .
H17 H -0.3401 0.5279 0.4143 0.076 Uiso 1 1 calc R . . . .
C18 C -0.2128(3) 0.51872(17) 0.28722(17) 0.0491(5) Uani 1 1 d . U . . .
C19 C -0.1760(2) 0.45953(16) 0.22235(16) 0.0419(5) Uani 1 1 d . U . . .
C20 C -0.0686(3) 0.48830(18) 0.14020(17) 0.0496(5) Uani 1 1 d . U . . .
H20 H -0.0435 0.4512 0.0964 0.060 Uiso 1 1 calc R . . . .
C21 C -0.0021(3) 0.5694(2) 0.1247(2) 0.0654(7) Uani 1 1 d . U . . .
H21 H 0.0690 0.5863 0.0712 0.079 Uiso 1 1 calc R . . . .
C22 C -0.0397(4) 0.6275(2) 0.1885(2) 0.0721(7) Uani 1 1 d . U . . .
H22 H 0.0059 0.6831 0.1767 0.086 Uiso 1 1 calc R . . . .
C23 C -0.1409(3) 0.6035(2) 0.2661(2) 0.0641(7) Uani 1 1 d . U . . .
H23 H -0.1649 0.6432 0.3075 0.077 Uiso 1 1 calc R . . . .
C24 C 0.1936(2) 0.24335(16) 0.36734(15) 0.0384(4) Uani 1 1 d . U . . .
C25 C 0.2655(2) 0.32521(18) 0.33692(17) 0.0484(5) Uani 1 1 d . U . . .
H25 H 0.3374 0.3319 0.2834 0.058 Uiso 1 1 calc R . . . .
C26 C 0.2334(3) 0.39913(19) 0.3844(2) 0.0561(6) Uani 1 1 d . U . . .
H26 H 0.2837 0.4541 0.3623 0.067 Uiso 1 1 calc R . . . .
C27 C 0.1290(3) 0.39036(19) 0.46267(19) 0.0546(6) Uani 1 1 d . U . . .
H27 H 0.1092 0.4390 0.4946 0.066 Uiso 1 1 calc R . . . .
C28 C 0.0496(2) 0.30795(17) 0.49645(16) 0.0462(5) Uani 1 1 d . U . . .
C29 C 0.0816(2) 0.23314(16) 0.44768(15) 0.0395(4) Uani 1 1 d . U . . .
C30 C 0.0011(3) 0.15168(18) 0.48200(17) 0.0489(5) Uani 1 1 d . U . . .
H30 H 0.0215 0.1019 0.4514 0.059 Uiso 1 1 calc R . . . .
C31 C -0.1063(3) 0.1449(2) 0.5595(2) 0.0639(7) Uani 1 1 d . U . . .
H31 H -0.1586 0.0911 0.5811 0.077 Uiso 1 1 calc R . . . .
C32 C -0.1374(3) 0.2195(2) 0.60650(19) 0.0673(7) Uani 1 1 d . U . . .
H32 H -0.2107 0.2149 0.6590 0.081 Uiso 1 1 calc R . . . .
C33 C -0.0622(3) 0.2976(2) 0.57645(19) 0.0595(6) Uani 1 1 d . U . . .
H33 H -0.0842 0.3457 0.6090 0.071 Uiso 1 1 calc R . . . .
C34 C 0.1641(2) 0.1243(2) 0.01283(16) 0.0493(5) Uani 1 1 d . U . . .
H34A H 0.1024 0.1252 -0.0360 0.074 Uiso 1 1 calc GR . . . .
H34B H 0.2531 0.0719 0.0165 0.074 Uiso 1 1 calc GR . . . .
H34C H 0.1883 0.1923 -0.0081 0.074 Uiso 1 1 calc GR . . . .
C35 C 0.0416(2) -0.01056(16) 0.15179(19) 0.0484(5) Uani 1 1 d . U . . .
H35A H -0.0044 -0.0291 0.2198 0.073 Uiso 1 1 calc GR . . . .
H35B H 0.1296 -0.0626 0.1510 0.073 Uiso 1 1 calc GR . . . .
H35C H -0.0254 -0.0077 0.1052 0.073 Uiso 1 1 calc GR . . . .
C36 C -0.4214(3) 0.29201(18) -0.0313(2) 0.0541(6) Uani 1 1 d . U . . .
C37 C -0.4047(4) 0.3928(3) -0.1234(3) 0.1157(14) Uani 1 1 d . U . . .
H37C H -0.3213 0.3773 -0.1670 0.173 Uiso 1 1 calc GR . . . .
H37B H -0.3899 0.4447 -0.0997 0.173 Uiso 1 1 calc GR . . . .
H37A H -0.4924 0.4197 -0.1611 0.173 Uiso 1 1 calc GR . . . .
C38 C -0.4166(5) 0.2003(3) -0.0587(4) 0.1273(16) Uani 1 1 d . U . . .
H38A H -0.3303 0.1912 -0.1026 0.191 Uiso 1 1 calc GR . . . .
H38B H -0.5033 0.2121 -0.0938 0.191 Uiso 1 1 calc GR . . . .
H38C H -0.4131 0.1381 0.0025 0.191 Uiso 1 1 calc GR . . . .
C39 C -0.5775(3) 0.3179(3) 0.0152(3) 0.0997(11) Uani 1 1 d . U . . .
H39B H -0.6485 0.3294 -0.0326 0.150 Uiso 1 1 calc GR . . . .
H39C H -0.5889 0.3804 0.0300 0.150 Uiso 1 1 calc GR . . . .
H39A H -0.5930 0.2601 0.0775 0.150 Uiso 1 1 calc GR . . . .
C40 C 0.5620(2) -0.05765(19) 0.30598(17) 0.0506(6) Uani 1 1 d . U . . .
C41 C 0.6775(3) -0.0138(3) 0.3347(3) 0.0880(10) Uani 1 1 d . U . . .
H41A H 0.6861 0.0534 0.2825 0.132 Uiso 1 1 calc GR . . . .
H41B H 0.7713 -0.0620 0.3403 0.132 Uiso 1 1 calc GR . . . .
H41C H 0.6472 -0.0056 0.3991 0.132 Uiso 1 1 calc GR . . . .
C42 C 0.5360(4) -0.1536(3) 0.3987(4) 0.1234(16) Uani 1 1 d . U . . .
H42C H 0.4848 -0.1939 0.3793 0.185 Uiso 1 1 calc GR . . . .
H42A H 0.4776 -0.1315 0.4508 0.185 Uiso 1 1 calc GR . . . .
H42B H 0.6292 -0.1964 0.4248 0.185 Uiso 1 1 calc GR . . . .
C43 C 0.6304(4) -0.0845(3) 0.2145(3) 0.1063(13) Uani 1 1 d . U . . .
H43A H 0.5747 -0.1272 0.2025 0.160 Uiso 1 1 calc GR . . . .
H43C H 0.7303 -0.1227 0.2272 0.160 Uiso 1 1 calc GR . . . .
H43B H 0.6300 -0.0207 0.1552 0.160 Uiso 1 1 calc GR . . . .

loop_
_atom_site_aniso_label
_atom_site_aniso_U_11
_atom_site_aniso_U_22
_atom_site_aniso_U_33
_atom_site_aniso_U_23
_atom_site_aniso_U_13
_atom_site_aniso_U_12
C1 0.0273(9) 0.0418(10) 0.0369(9) -0.0171(8) -0.0064(7) -0.0007(7)
O1 0.0330(7) 0.0521(9) 0.0532(8) -0.0330(7) -0.0181(6) 0.0091(6)
C2 0.0312(9) 0.0491(11) 0.0355(9) -0.0199(8) -0.0061(7) -0.0031(8)
C3 0.0321(10) 0.0582(12) 0.0367(9) -0.0204(9) -0.0107(8) 0.0004(9)
C4 0.0302(10) 0.0528(11) 0.0330(9) -0.0148(8) -0.0046(7) 0.0025(8)
C5 0.0323(10) 0.0441(10) 0.0362(9) -0.0197(8) -0.0031(7) 0.0015(8)
C6 0.0274(9) 0.0380(9) 0.0324(8) -0.0139(7) -0.0041(7) -0.0029(7)
C7 0.0290(9) 0.0375(9) 0.0379(9) -0.0196(8) -0.0068(7) -0.0023(7)
C8 0.0294(9) 0.0325(9) 0.0386(9) -0.0134(7) -0.0076(7) -0.0050(7)
C9 0.0387(10) 0.0356(9) 0.0451(10) -0.0181(8) -0.0143(8) -0.0046(8)
C10 0.0392(11) 0.0353(10) 0.0522(11) -0.0149(8) -0.0202(9) -0.0036(8)
C11 0.0349(10) 0.0390(10) 0.0585(12) -0.0201(9) -0.0183(9) 0.0038(8)
C12 0.0325(10) 0.0348(9) 0.0469(10) -0.0166(8) -0.0088(8) -0.0021(8)
C13 0.0287(9) 0.0373(9) 0.0395(9) -0.0164(8) -0.0106(7) -0.0012(7)
C14 0.0336(10) 0.0428(10) 0.0457(10) -0.0207(8) -0.0110(8) 0.0024(8)
C15 0.0421(12) 0.0621(13) 0.0553(12) -0.0258(11) -0.0025(10) -0.0049(10)
C16 0.0553(14) 0.0839(17) 0.0558(13) -0.0339(12) 0.0038(11) -0.0018(13)
C17 0.0667(15) 0.0708(15) 0.0573(13) -0.0385(12) -0.0100(11) 0.0073(12)
C18 0.0556(13) 0.0457(11) 0.0491(11) -0.0247(9) -0.0188(10) 0.0054(10)
C19 0.0450(11) 0.0375(10) 0.0433(10) -0.0172(8) -0.0164(9) 0.0032(8)
C20 0.0580(13) 0.0470(11) 0.0485(11) -0.0207(9) -0.0071(10) -0.0117(10)
C21 0.0829(17) 0.0577(14) 0.0580(14) -0.0146(11) -0.0089(13) -0.0273(13)
C22 0.100(2) 0.0518(14) 0.0716(16) -0.0172(12) -0.0271(15) -0.0248(14)
C23 0.0844(17) 0.0485(13) 0.0665(15) -0.0282(11) -0.0267(13) -0.0020(12)
C24 0.0323(10) 0.0462(10) 0.0401(9) -0.0198(8) -0.0122(8) -0.0017(8)
C25 0.0409(11) 0.0562(12) 0.0513(12) -0.0222(10) -0.0063(9) -0.0099(10)
C26 0.0568(14) 0.0504(12) 0.0672(14) -0.0240(11) -0.0157(11) -0.0109(11)
C27 0.0605(14) 0.0505(12) 0.0581(13) -0.0293(10) -0.0189(11) 0.0038(11)
C28 0.0467(12) 0.0487(11) 0.0430(10) -0.0226(9) -0.0151(9) 0.0071(9)
C29 0.0372(10) 0.0444(10) 0.0364(9) -0.0169(8) -0.0123(8) 0.0016(8)
C30 0.0505(12) 0.0513(12) 0.0452(11) -0.0195(9) -0.0035(9) -0.0077(10)
C31 0.0597(15) 0.0685(15) 0.0544(13) -0.0157(12) 0.0033(11) -0.0131(12)
C32 0.0603(15) 0.0798(17) 0.0483(13) -0.0233(12) 0.0068(11) 0.0025(13)
C33 0.0624(14) 0.0636(14) 0.0488(12) -0.0280(11) -0.0076(11) 0.0081(12)
C34 0.0424(12) 0.0703(15) 0.0399(11) -0.0269(10) -0.0062(9) -0.0070(11)
C35 0.0418(12) 0.0383(11) 0.0685(14) -0.0242(10) -0.0133(10) -0.0013(9)
C36 0.0465(13) 0.0503(12) 0.0714(15) -0.0255(11) -0.0331(11) 0.0018(10)
C37 0.099(3) 0.141(3) 0.083(2) 0.005(2) -0.055(2) -0.032(2)
C38 0.110(3) 0.113(3) 0.203(4) -0.109(3) -0.112(3) 0.042(2)
C39 0.0521(17) 0.133(3) 0.131(3) -0.061(2) -0.0394(18) -0.0099(18)
C40 0.0336(11) 0.0626(14) 0.0470(11) -0.0202(10) -0.0098(9) 0.0095(10)
C41 0.0380(14) 0.112(2) 0.119(3) -0.058(2) -0.0217(15) 0.0113(15)
C42 0.0584(19) 0.087(2) 0.146(3) 0.028(2) -0.016(2) 0.0108(17)
C43 0.0684(19) 0.152(3) 0.097(2) -0.081(2) -0.0329(17) 0.056(2)

loop_
_atom_type_symbol
_atom_type_description
_atom_type_scat_dispersion_real
_atom_type_scat_dispersion_imag
_atom_type_scat_source
C C 0.0033 0.0016 'International Tables Vol C Tables 4.2.6.8 and 6.1.1.4'
H H 0.0000 0.0000 'International Tables Vol C Tables 4.2.6.8 and 6.1.1.4'
O O 0.0106 0.0060 'International Tables Vol C Tables 4.2.6.8 and 6.1.1.4'

loop_
_geom_angle_atom_site_label_1
_geom_angle_atom_site_label_2
_geom_angle_atom_site_label_3
_geom_angle
_geom_angle_site_symmetry_1
_geom_angle_site_symmetry_3
_geom_angle_publ_flag
O1 C1 C2 113.90(16) . . ?
O1 C1 C6 123.75(16) . . ?
C6 C1 C2 122.34(17) . . ?
C13 O1 C1 118.86(14) . . ?
C1 C2 C24 120.61(17) . . ?
C3 C2 C1 118.11(17) . . ?
C3 C2 C24 121.26(17) . . ?
C2 C3 C4 122.20(17) . . ?
C3 C4 C40 120.07(18) . . ?
C5 C4 C3 117.16(17) . . ?
C5 C4 C40 122.74(18) . . ?
C4 C5 C6 123.22(17) . . ?
C1 C6 C5 116.94(16) . . ?
C1 C6 C7 121.79(16) . . ?
C5 C6 C7 121.25(16) . . ?
C6 C7 C34 108.88(16) . . ?
C6 C7 C35 109.66(16) . . ?
C8 C7 C6 110.13(14) . . ?
C8 C7 C34 109.77(16) . . ?
C8 C7 C35 108.93(15) . . ?
C35 C7 C34 109.46(17) . . ?
C9 C8 C7 121.25(16) . . ?
C13 C8 C7 122.05(15) . . ?
C13 C8 C9 116.69(17) . . ?
C10 C9 C8 123.28(18) . . ?
C9 C10 C11 117.20(17) . . ?
C9 C10 C36 122.80(18) . . ?
C11 C10 C36 119.95(18) . . ?
C12 C11 C10 122.21(18) . . ?
C11 C12 C13 118.06(18) . . ?
C11 C12 C14 120.71(17) . . ?
C13 C12 C14 121.22(17) . . ?
O1 C13 C8 123.37(16) . . ?
O1 C13 C12 114.10(16) . . ?
C8 C13 C12 122.53(17) . . ?
C15 C14 C12 119.7(2) . . ?
C15 C14 C19 119.29(19) . . ?
C19 C14 C12 120.96(18) . . ?
C14 C15 C16 122.0(2) . . ?
C17 C16 C15 119.8(2) . . ?
C16 C17 C18 120.7(2) . . ?
C17 C18 C19 119.2(2) . . ?
C17 C18 C23 122.4(2) . . ?
C23 C18 C19 118.4(2) . . ?
C14 C19 C18 119.0(2) . . ?
C20 C19 C14 123.02(18) . . ?
C20 C19 C18 118.0(2) . . ?
C21 C20 C19 120.9(2) . . ?
C20 C21 C22 120.7(3) . . ?
C23 C22 C21 120.3(3) . . ?
C22 C23 C18 121.7(2) . . ?
C25 C24 C2 119.08(19) . . ?
C25 C24 C29 119.82(19) . . ?
C29 C24 C2 121.10(18) . . ?
C24 C25 C26 121.7(2) . . ?
C27 C26 C25 119.9(2) . . ?
C26 C27 C28 120.8(2) . . ?
C27 C28 C29 119.2(2) . . ?
C33 C28 C27 122.4(2) . . ?
C33 C28 C29 118.4(2) . . ?
C24 C29 C28 118.5(2) . . ?
C30 C29 C24 122.94(19) . . ?
C30 C29 C28 118.5(2) . . ?
C31 C30 C29 121.1(2) . . ?
C30 C31 C32 119.8(3) . . ?
C33 C32 C31 120.8(2) . . ?
C32 C33 C28 121.5(2) . . ?
C37 C36 C10 107.8(2) . . ?
C37 C36 C39 104.7(3) . . ?
C38 C36 C10 112.6(2) . . ?
C38 C36 C37 114.1(3) . . ?
C38 C36 C39 106.1(3) . . ?
C39 C36 C10 111.4(2) . . ?
C4 C40 C41 111.7(2) . . ?
C42 C40 C4 108.5(2) . . ?
C42 C40 C41 106.5(3) . . ?
C43 C40 C4 111.85(19) . . ?
C43 C40 C41 105.4(3) . . ?
C43 C40 C42 112.8(3) . . ?

loop_
_geom_bond_atom_site_label_1
_geom_bond_atom_site_label_2
_geom_bond_distance
_geom_bond_site_symmetry_2
_geom_bond_publ_flag
C1 O1 1.377(2) . ?
C1 C2 1.401(3) . ?
C1 C6 1.380(3) . ?
O1 C13 1.372(2) . ?
C2 C3 1.382(3) . ?
C2 C24 1.496(3) . ?
C3 C4 1.395(3) . ?
C4 C5 1.387(3) . ?
C4 C40 1.534(3) . ?
C5 C6 1.400(3) . ?
C6 C7 1.532(2) . ?
C7 C8 1.532(2) . ?
C7 C34 1.536(3) . ?
C7 C35 1.536(3) . ?
C8 C9 1.403(2) . ?
C8 C13 1.385(2) . ?
C9 C10 1.383(3) . ?
C10 C11 1.396(3) . ?
C10 C36 1.538(3) . ?
C11 C12 1.385(3) . ?
C12 C13 1.396(3) . ?
C12 C14 1.495(3) . ?
C14 C15 1.359(3) . ?
C14 C19 1.424(3) . ?
C15 C16 1.410(3) . ?
C16 C17 1.358(4) . ?
C17 C18 1.414(4) . ?
C18 C19 1.425(3) . ?
C18 C23 1.422(4) . ?
C19 C20 1.422(3) . ?
C20 C21 1.361(3) . ?
C21 C22 1.399(4) . ?
C22 C23 1.337(4) . ?
C24 C25 1.370(3) . ?
C24 C29 1.420(3) . ?
C25 C26 1.402(3) . ?
C26 C27 1.356(4) . ?
C27 C28 1.419(3) . ?
C28 C29 1.426(3) . ?
C28 C33 1.415(3) . ?
C29 C30 1.415(3) . ?
C30 C31 1.368(3) . ?
C31 C32 1.406(4) . ?
C32 C33 1.345(4) . ?
C36 C37 1.531(4) . ?
C36 C38 1.477(4) . ?
C36 C39 1.532(4) . ?
C40 C41 1.541(4) . ?
C40 C42 1.514(4) . ?
C40 C43 1.504(4) . ?

loop_
_geom_torsion_atom_site_label_1
_geom_torsion_atom_site_label_2
_geom_torsion_atom_site_label_3
_geom_torsion_atom_site_label_4
_geom_torsion
_geom_torsion_site_symmetry_1
_geom_torsion_site_symmetry_2
_geom_torsion_site_symmetry_3
_geom_torsion_site_symmetry_4
_geom_torsion_publ_flag
C1 O1 C13 C8 -2.2(3) . . . . ?
C1 O1 C13 C12 177.38(17) . . . . ?
C1 C2 C3 C4 0.1(3) . . . . ?
C1 C2 C24 C25 -108.3(2) . . . . ?
C1 C2 C24 C29 72.7(3) . . . . ?
C1 C6 C7 C8 -1.4(3) . . . . ?
C1 C6 C7 C34 119.0(2) . . . . ?
C1 C6 C7 C35 -121.2(2) . . . . ?
O1 C1 C2 C3 179.56(18) . . . . ?
O1 C1 C2 C24 -2.1(3) . . . . ?
O1 C1 C6 C5 -179.33(18) . . . . ?
O1 C1 C6 C7 1.8(3) . . . . ?
C2 C1 O1 C13 178.83(17) . . . . ?
C2 C1 C6 C5 2.0(3) . . . . ?
C2 C1 C6 C7 -176.94(18) . . . . ?
C2 C3 C4 C5 0.9(3) . . . . ?
C2 C3 C4 C40 -177.1(2) . . . . ?
C2 C24 C25 C26 -177.83(19) . . . . ?
C2 C24 C29 C28 177.46(17) . . . . ?
C2 C24 C29 C30 -2.1(3) . . . . ?
C3 C2 C24 C25 70.0(3) . . . . ?
C3 C2 C24 C29 -109.0(2) . . . . ?
C3 C4 C5 C6 -0.5(3) . . . . ?
C3 C4 C40 C41 -30.7(3) . . . . ?
C3 C4 C40 C42 86.3(3) . . . . ?
C3 C4 C40 C43 -148.6(3) . . . . ?
C4 C5 C6 C1 -0.9(3) . . . . ?
C4 C5 C6 C7 178.04(19) . . . . ?
C5 C4 C40 C41 151.4(2) . . . . ?
C5 C4 C40 C42 -91.6(3) . . . . ?
C5 C4 C40 C43 33.5(4) . . . . ?
C5 C6 C7 C8 179.77(17) . . . . ?
C5 C6 C7 C34 -59.8(2) . . . . ?
C5 C6 C7 C35 59.9(2) . . . . ?
C6 C1 O1 C13 0.0(3) . . . . ?
C6 C1 C2 C3 -1.6(3) . . . . ?
C6 C1 C2 C24 176.75(19) . . . . ?
C6 C7 C8 C9 -179.32(17) . . . . ?
C6 C7 C8 C13 -0.6(3) . . . . ?
C7 C8 C9 C10 178.13(19) . . . . ?
C7 C8 C13 O1 2.4(3) . . . . ?
C7 C8 C13 C12 -177.06(18) . . . . ?
C8 C9 C10 C11 -0.4(3) . . . . ?
C8 C9 C10 C36 176.9(2) . . . . ?
C9 C8 C13 O1 -178.79(18) . . . . ?
C9 C8 C13 C12 1.7(3) . . . . ?
C9 C10 C11 C12 0.4(3) . . . . ?
C9 C10 C36 C37 -99.4(3) . . . . ?
C9 C10 C36 C38 27.3(4) . . . . ?
C9 C10 C36 C39 146.3(3) . . . . ?
C10 C11 C12 C13 0.5(3) . . . . ?
C10 C11 C12 C14 -178.1(2) . . . . ?
C11 C10 C36 C37 77.9(3) . . . . ?
C11 C10 C36 C38 -155.4(3) . . . . ?
C11 C10 C36 C39 -36.5(3) . . . . ?
C11 C12 C13 O1 178.78(18) . . . . ?
C11 C12 C13 C8 -1.7(3) . . . . ?
C11 C12 C14 C15 71.3(3) . . . . ?
C11 C12 C14 C19 -107.4(2) . . . . ?
C12 C14 C15 C16 -178.0(2) . . . . ?
C12 C14 C19 C18 176.57(17) . . . . ?
C12 C14 C19 C20 -3.1(3) . . . . ?
C13 C8 C9 C10 -0.6(3) . . . . ?
C13 C12 C14 C15 -107.4(2) . . . . ?
C13 C12 C14 C19 74.0(3) . . . . ?
C14 C12 C13 O1 -2.6(3) . . . . ?
C14 C12 C13 C8 176.97(18) . . . . ?
C14 C15 C16 C17 0.9(4) . . . . ?
C14 C19 C20 C21 -179.7(2) . . . . ?
C15 C14 C19 C18 -2.0(3) . . . . ?
C15 C14 C19 C20 178.3(2) . . . . ?
C15 C16 C17 C18 -0.9(4) . . . . ?
C16 C17 C18 C19 -0.6(4) . . . . ?
C16 C17 C18 C23 -179.1(2) . . . . ?
C17 C18 C19 C14 2.0(3) . . . . ?
C17 C18 C19 C20 -178.3(2) . . . . ?
C17 C18 C23 C22 177.7(3) . . . . ?
C18 C19 C20 C21 0.6(3) . . . . ?
C19 C14 C15 C16 0.6(3) . . . . ?
C19 C18 C23 C22 -0.8(4) . . . . ?
C19 C20 C21 C22 -1.0(4) . . . . ?
C20 C21 C22 C23 0.6(4) . . . . ?
C21 C22 C23 C18 0.4(4) . . . . ?
C23 C18 C19 C14 -179.41(19) . . . . ?
C23 C18 C19 C20 0.3(3) . . . . ?
C24 C2 C3 C4 -178.25(19) . . . . ?
C24 C25 C26 C27 0.1(3) . . . . ?
C24 C29 C30 C31 -179.8(2) . . . . ?
C25 C24 C29 C28 -1.5(3) . . . . ?
C25 C24 C29 C30 178.95(19) . . . . ?
C25 C26 C27 C28 -1.0(4) . . . . ?
C26 C27 C28 C29 0.6(3) . . . . ?
C26 C27 C28 C33 -178.7(2) . . . . ?
C27 C28 C29 C24 0.6(3) . . . . ?
C27 C28 C29 C30 -179.78(19) . . . . ?
C27 C28 C33 C32 179.2(2) . . . . ?
C28 C29 C30 C31 0.6(3) . . . . ?
C29 C24 C25 C26 1.2(3) . . . . ?
C29 C28 C33 C32 -0.1(3) . . . . ?
C29 C30 C31 C32 -0.3(4) . . . . ?
C30 C31 C32 C33 -0.3(4) . . . . ?
C31 C32 C33 C28 0.5(4) . . . . ?
C33 C28 C29 C24 179.96(18) . . . . ?
C33 C28 C29 C30 -0.5(3) . . . . ?
C34 C7 C8 C9 60.8(2) . . . . ?
C34 C7 C8 C13 -120.5(2) . . . . ?
C35 C7 C8 C9 -59.0(2) . . . . ?
C35 C7 C8 C13 119.7(2) . . . . ?
C36 C10 C11 C12 -177.0(2) . . . . ?
C40 C4 C5 C6 177.42(19) . . . . ?
